data_7124061
loop_
_publ_author_name
'Wang, Hongyu'
'Man, Yunquan'
'Xiang, Yanan'
'Wang, Kaiye'
'Li, Na'
'Tang, Bo'

_publ_section_title
;
 Regioselective Intramolecular Markovnikov and Anti-Markovnikov
 Hydrofunctionalization of Alkenes via Photoredox Catalysis
;
_journal_name_full 'Chemical Communications'
_journal_paper_doi 10.1039/C9CC05902D
_journal_year 2019
_chemical_formula_sum 'C17 H18 F6 N2 O'
_chemical_formula_weight 380.33
_space_group_crystal_system monoclinic
_space_group_IT_number 14
_space_group_name_Hall '-P 2ybc'
_space_group_name_H-M_alt 'P 1 21/c 1'
_symmetry_space_group_name_Hall '-P 2ybc'
_symmetry_space_group_name_H-M 'P 1 21/c 1'
_atom_sites_solution_hydrogens geom
_audit_creation_method SHELXL-2013
_audit_update_record
;
2019-06-23 deposited with the CCDC.    2019-08-26 downloaded from the CCDC.
;
_cell_angle_alpha 90
_cell_angle_beta 115.226(17)
_cell_angle_gamma 90
_cell_formula_units_Z 4
_cell_length_a 9.8103(17)
_cell_length_b 21.4003(18)
_cell_length_c 9.3414(10)
_cell_measurement_reflns_used 1321
_cell_measurement_temperature 173(2)
_cell_measurement_theta_max 70.3400
_cell_measurement_theta_min 5.6190
_cell_volume 1774.1(5)
_computing_structure_refinement 'SHELXL-2013 (Sheldrick, 2013)'
_diffrn_ambient_temperature 173(2)
_diffrn_measured_fraction_theta_full 0.999
_diffrn_measured_fraction_theta_max 0.983
_diffrn_measurement_device_type 'SuperNova, Dual, Cu at zero, Eos'
_diffrn_radiation_type CuK\a
_diffrn_radiation_wavelength 1.54184
_diffrn_reflns_av_R_equivalents 0.0285
_diffrn_reflns_av_unetI/netI 0.0351
_diffrn_reflns_Laue_measured_fraction_full 0.999
_diffrn_reflns_Laue_measured_fraction_max 0.983
_diffrn_reflns_limit_h_max 11
_diffrn_reflns_limit_h_min -8
_diffrn_reflns_limit_k_max 25
_diffrn_reflns_limit_k_min -25
_diffrn_reflns_limit_l_max 11
_diffrn_reflns_limit_l_min -11
_diffrn_reflns_number 6485
_diffrn_reflns_point_group_measured_fraction_full 0.999
_diffrn_reflns_point_group_measured_fraction_max 0.983
_diffrn_reflns_theta_full 67.684
_diffrn_reflns_theta_max 70.582
_diffrn_reflns_theta_min 4.132
_exptl_absorpt_coefficient_mu 1.167
_exptl_crystal_density_diffrn 1.424
_exptl_crystal_description block
_exptl_crystal_F_000 784
_refine_diff_density_max 0.339
_refine_diff_density_min -0.330
_refine_diff_density_rms 0.053
_refine_ls_extinction_method none
_refine_ls_goodness_of_fit_ref 1.042
_refine_ls_hydrogen_treatment constr
_refine_ls_matrix_type full
_refine_ls_number_parameters 235
_refine_ls_number_reflns 3343
_refine_ls_number_restraints 0
_refine_ls_restrained_S_all 1.042
_refine_ls_R_factor_all 0.0943
_refine_ls_R_factor_gt 0.0656
_refine_ls_shift/su_max 0.000
_refine_ls_shift/su_mean 0.000
_refine_ls_structure_factor_coef Fsqd
_refine_ls_weighting_details 'w=1/[\s^2^(Fo^2^)+(0.1036P)^2^+0.9343P] where P=(Fo^2^+2Fc^2^)/3'
_refine_ls_weighting_scheme calc
_refine_ls_wR_factor_gt 0.1826
_refine_ls_wR_factor_ref 0.2148
_reflns_Friedel_coverage 0.000
_reflns_number_gt 2218
_reflns_number_total 3343
_reflns_threshold_expression 'I > 2\s(I)'
_cod_data_source_file c9cc05902d2.cif
_cod_data_source_block C:\Users\win7\Desktop\2648\OLEX2_~1\exp_2648
_cod_database_code 7124061
_shelx_space_group_comment
;
The symmetry employed for this shelxl refinement is uniquely defined
by the following loop, which should always be used as a source of
symmetry information in preference to the above space-group names.
They are only intended as comments.
;
_shelxl_version_number 2013-4

loop_
_space_group_symop_operation_xyz
'x, y, z'
'-x, y+1/2, -z+1/2'
'-x, -y, -z'
'x, -y-1/2, z-1/2'

loop_
_atom_site_label
_atom_site_type_symbol
_atom_site_fract_x
_atom_site_fract_y
_atom_site_fract_z
_atom_site_U_iso_or_equiv
_atom_site_adp_type
_atom_site_occupancy
_atom_site_site_symmetry_order
_atom_site_calc_flag
_atom_site_refinement_flags_posn
_atom_site_refinement_flags_adp
O1 O 0.0461(3) 0.70346(9) 0.3499(2) 0.0536(6) Uani 1 1 d . .
N1 N 0.0855(3) 0.75411(11) 0.1549(2) 0.0498(6) Uani 1 1 d . .
H12 H 0.0618 0.7552 0.0528 0.060 Uiso 1 1 calc R U
F5 F 0.3045(3) 0.95266(10) 0.0495(3) 0.0918(8) Uani 1 1 d . .
C9 C 0.0261(4) 0.70638(12) 0.2093(3) 0.0458(7) Uani 1 1 d . .
F2 F 0.4551(3) 0.77775(13) 0.7248(2) 0.0987(9) Uani 1 1 d . .
N2 N -0.0547(3) 0.66266(11) 0.1050(3) 0.0508(7) Uani 1 1 d . .
C10 C 0.1810(4) 0.80106(13) 0.2496(3) 0.0478(7) Uani 1 1 d . .
F3 F 0.5812(3) 0.85792(15) 0.7288(3) 0.1108(10) Uani 1 1 d . .
C15 C 0.1898(4) 0.85696(13) 0.1773(3) 0.0506(8) Uani 1 1 d . .
H18 H 0.1312 0.8625 0.0669 0.061 Uiso 1 1 calc R U
C11 C 0.2700(4) 0.79380(14) 0.4117(3) 0.0519(8) Uani 1 1 d . .
H14 H 0.2697 0.7553 0.4623 0.062 Uiso 1 1 calc R U
C14 C 0.3670(4) 0.89873(16) 0.4270(3) 0.0593(9) Uani 1 1 d . .
H16 H 0.4284 0.9321 0.4877 0.071 Uiso 1 1 calc R U
C16 C 0.2837(4) 0.90444(14) 0.2658(3) 0.0546(8) Uani 1 1 d . .
F4 F 0.4017(4) 1.00014(13) 0.2676(3) 0.1414(15) Uani 1 1 d . .
F6 F 0.1659(4) 0.99690(12) 0.1364(4) 0.1127(10) Uani 1 1 d . .
C8 C -0.1067(4) 0.60730(15) 0.1620(4) 0.0607(9) Uani 1 1 d . .
H9A H -0.1808 0.6191 0.2034 0.073 Uiso 1 1 calc R U
H9B H -0.0211 0.5854 0.2461 0.073 Uiso 1 1 calc R U
C12 C 0.3586(4) 0.84295(15) 0.4980(3) 0.0560(8) Uani 1 1 d . .
F1 F 0.3788(4) 0.86676(19) 0.7497(3) 0.1388(14) Uani 1 1 d . .
C17 C 0.2899(5) 0.96358(16) 0.1814(4) 0.0688(10) Uani 1 1 d . .
C4 C -0.0850(4) 0.65700(15) -0.0626(3) 0.0559(8) Uani 1 1 d . .
H2 H 0.0034 0.6729 -0.0787 0.067 Uiso 1 1 calc R U
C13 C 0.4443(5) 0.83687(19) 0.6740(4) 0.0721(11) Uani 1 1 d . .
C7 C -0.1793(5) 0.56684(16) 0.0144(4) 0.0710(10) Uani 1 1 d . .
H8A H -0.1647 0.5219 0.0417 0.085 Uiso 1 1 calc R U
H8B H -0.2886 0.5755 -0.0421 0.085 Uiso 1 1 calc R U
C3 C -0.2250(5) 0.69185(18) -0.1690(4) 0.0703(10) Uani 1 1 d . .
H3A H -0.2046 0.7373 -0.1587 0.084 Uiso 1 1 calc R U
H3B H -0.3066 0.6832 -0.1360 0.084 Uiso 1 1 calc R U
C6 C -0.0972(5) 0.58570(16) -0.0853(4) 0.0657(9) Uani 1 1 d . .
H7 H 0.0069 0.5679 -0.0347 0.079 Uiso 1 1 calc R U
C5 C -0.1686(6) 0.5657(2) -0.2589(4) 0.0859(13) Uani 1 1 d . .
H6A H -0.0936 0.5710 -0.3029 0.103 Uiso 1 1 calc R U
H6B H -0.1942 0.5208 -0.2649 0.103 Uiso 1 1 calc R U
C1 C -0.3071(6) 0.6015(2) -0.3586(4) 0.0916(15) Uani 1 1 d . .
H5A H -0.3881 0.5915 -0.3257 0.110 Uiso 1 1 calc R U
H5B H -0.3418 0.5890 -0.4707 0.110 Uiso 1 1 calc R U
C2 C -0.2761(6) 0.6721(2) -0.3424(4) 0.0909(14) Uani 1 1 d . .
H4A H -0.1967 0.6825 -0.3774 0.109 Uiso 1 1 calc R U
H4B H -0.3687 0.6952 -0.4104 0.109 Uiso 1 1 calc R U

loop_
_atom_site_aniso_label
_atom_site_aniso_U_11
_atom_site_aniso_U_22
_atom_site_aniso_U_33
_atom_site_aniso_U_23
_atom_site_aniso_U_13
_atom_site_aniso_U_12
O1 0.0905(16) 0.0440(11) 0.0261(9) -0.0019(8) 0.0245(9) -0.0056(10)
N1 0.0820(18) 0.0412(13) 0.0222(10) -0.0029(9) 0.0183(11) -0.0089(12)
F5 0.160(2) 0.0555(12) 0.0713(14) 0.0113(10) 0.0607(15) -0.0062(14)
C9 0.0709(19) 0.0357(14) 0.0279(12) 0.0007(10) 0.0184(12) 0.0015(13)
F2 0.116(2) 0.1016(18) 0.0435(11) 0.0174(11) -0.0001(11) -0.0345(15)
N2 0.0810(18) 0.0401(13) 0.0286(11) -0.0035(9) 0.0207(11) -0.0086(12)
C10 0.0710(19) 0.0422(15) 0.0287(12) -0.0040(11) 0.0197(12) -0.0031(14)
F3 0.1002(19) 0.139(2) 0.0535(12) 0.0186(14) -0.0058(12) -0.0515(18)
C15 0.080(2) 0.0383(15) 0.0287(12) -0.0020(11) 0.0187(13) -0.0001(14)
C11 0.072(2) 0.0493(17) 0.0304(13) 0.0009(12) 0.0183(13) -0.0038(15)
C14 0.080(2) 0.0514(18) 0.0374(15) -0.0100(13) 0.0165(15) -0.0115(16)
C16 0.079(2) 0.0398(16) 0.0396(15) -0.0011(12) 0.0202(14) -0.0032(15)
F4 0.204(3) 0.0788(17) 0.0722(16) 0.0128(13) -0.0081(18) -0.078(2)
F6 0.163(3) 0.0607(14) 0.131(2) 0.0330(15) 0.079(2) 0.0344(16)
C8 0.093(3) 0.0443(17) 0.0441(16) -0.0024(13) 0.0284(16) -0.0119(17)
C12 0.069(2) 0.0569(19) 0.0348(15) -0.0035(13) 0.0150(14) -0.0051(16)
F1 0.155(3) 0.206(4) 0.0396(12) -0.0216(16) 0.0260(15) 0.041(3)
C17 0.105(3) 0.0397(17) 0.0464(17) -0.0031(14) 0.0173(18) -0.0053(19)
C4 0.080(2) 0.0539(18) 0.0303(14) -0.0078(12) 0.0206(14) -0.0122(16)
C13 0.083(3) 0.079(3) 0.0378(17) -0.0009(16) 0.0101(17) -0.020(2)
C7 0.108(3) 0.0481(18) 0.0507(18) -0.0075(14) 0.0273(19) -0.0145(19)
C3 0.090(3) 0.063(2) 0.0460(17) 0.0026(16) 0.0176(17) -0.003(2)
C6 0.090(3) 0.0546(19) 0.0466(17) -0.0150(14) 0.0240(17) -0.0045(18)
C5 0.127(4) 0.075(3) 0.052(2) -0.0263(19) 0.035(2) -0.021(2)
C1 0.116(4) 0.094(3) 0.0375(17) -0.0121(19) 0.0063(19) -0.033(3)
C2 0.111(3) 0.095(3) 0.0379(18) 0.0011(18) 0.0039(19) -0.012(3)

loop_
_atom_type_symbol
_atom_type_description
_atom_type_scat_dispersion_real
_atom_type_scat_dispersion_imag
_atom_type_scat_source
C C 0.0181 0.0091 'International Tables Vol C Tables 4.2.6.8 and 6.1.1.4'
H H 0.0000 0.0000 'International Tables Vol C Tables 4.2.6.8 and 6.1.1.4'
N N 0.0311 0.0180 'International Tables Vol C Tables 4.2.6.8 and 6.1.1.4'
O O 0.0492 0.0322 'International Tables Vol C Tables 4.2.6.8 and 6.1.1.4'
F F 0.0727 0.0534 'International Tables Vol C Tables 4.2.6.8 and 6.1.1.4'

loop_
_geom_angle_atom_site_label_1
_geom_angle_atom_site_label_2
_geom_angle_atom_site_label_3
_geom_angle
C9 N1 C10 124.9(2)
O1 C9 N2 120.7(3)
O1 C9 N1 121.8(2)
N2 C9 N1 117.5(2)
C9 N2 C4 128.4(2)
C9 N2 C8 119.1(2)
C4 N2 C8 112.0(2)
C15 C10 C11 118.8(3)
C15 C10 N1 118.1(2)
C11 C10 N1 123.1(3)
C16 C15 C10 120.2(3)
C12 C11 C10 119.6(3)
C16 C14 C12 118.1(3)
C14 C16 C15 121.4(3)
C14 C16 C17 120.6(3)
C15 C16 C17 118.0(3)
N2 C8 C7 103.3(2)
C11 C12 C14 121.8(3)
C11 C12 C13 119.5(3)
C14 C12 C13 118.7(3)
F4 C17 F6 106.9(3)
F4 C17 F5 106.5(4)
F6 C17 F5 104.5(3)
F4 C17 C16 113.0(3)
F6 C17 C16 112.7(4)
F5 C17 C16 112.6(3)
N2 C4 C3 112.0(3)
N2 C4 C6 101.4(2)
C3 C4 C6 113.9(3)
F3 C13 F1 106.3(4)
F3 C13 F2 106.0(3)
F1 C13 F2 104.6(3)
F3 C13 C12 113.9(3)
F1 C13 C12 112.0(3)
F2 C13 C12 113.1(3)
C6 C7 C8 103.8(3)
C4 C3 C2 110.8(3)
C7 C6 C5 116.9(3)
C7 C6 C4 102.1(3)
C5 C6 C4 113.4(3)
C1 C5 C6 113.8(3)
C5 C1 C2 110.8(4)
C3 C2 C1 109.6(3)

loop_
_geom_bond_atom_site_label_1
_geom_bond_atom_site_label_2
_geom_bond_distance
O1 C9 1.244(3)
N1 C9 1.376(4)
N1 C10 1.401(4)
F5 C17 1.320(4)
C9 N2 1.340(4)
F2 C13 1.339(5)
N2 C4 1.469(3)
N2 C8 1.476(4)
C10 C15 1.395(4)
C10 C11 1.397(4)
F3 C13 1.297(4)
C15 C16 1.384(4)
C11 C12 1.384(4)
C14 C16 1.379(4)
C14 C12 1.385(5)
C16 C17 1.506(4)
F4 C17 1.308(4)
F6 C17 1.315(5)
C8 C7 1.524(4)
C12 C13 1.499(4)
F1 C13 1.308(5)
C4 C3 1.506(5)
C4 C6 1.538(4)
C7 C6 1.523(5)
C3 C2 1.537(5)
C6 C5 1.528(4)
C5 C1 1.490(6)
C1 C2 1.537(6)
